data_4341460
loop_
_publ_author_name
'G\'omez-Iglesias, Patricia'
'Arroyo, Marta'
'Bajo, Sonia'
'Strohmann, Carsten'
'Miguel, Daniel'
'Villafa\~ne, Fernando'

_publ_section_title
;
 Pyrazolylamidino Ligands from Coupling of Acetonitrile and Pyrazoles: A
 Systematic Study.
;
_journal_name_full 'Inorganic chemistry'
_journal_page_first 141107133009008
_journal_paper_doi 10.1021/ic5018054
_journal_year 2014
_chemical_formula_sum 'C17 H12 Br N4 O3 Re'
_chemical_formula_weight 586.42
_chemical_name_systematic
; 
 ? 
;
_space_group_IT_number 62
_symmetry_cell_setting orthorhombic
_symmetry_space_group_name_Hall '-P 2ac 2n'
_symmetry_space_group_name_H-M 'P n m a'
_atom_sites_solution_hydrogens geom
_atom_sites_solution_primary direct
_atom_sites_solution_secondary difmap
_audit_creation_method SHELXL-97
_cell_angle_alpha 90.00
_cell_angle_beta 90.00
_cell_angle_gamma 90.00
_cell_formula_units_Z 4
_cell_length_a 12.804(3)
_cell_length_b 20.020(4)
_cell_length_c 7.2638(16)
_cell_measurement_reflns_used 3297
_cell_measurement_temperature 298(2)
_cell_measurement_theta_max 20.882
_cell_measurement_theta_min 2.983
_cell_volume 1862.0(7)
_computing_structure_refinement 'SHELXL-97 (Sheldrick, 1997)'
_computing_structure_solution 'SHELXS-97 (Sheldrick, 1990)'
_diffrn_ambient_temperature 298(2)
_diffrn_measured_fraction_theta_full 0.999
_diffrn_measured_fraction_theta_max 0.999
_diffrn_measurement_device_type 'CCD area detector'
_diffrn_measurement_method 'phi and omega scans'
_diffrn_radiation_monochromator graphite
_diffrn_radiation_source 'fine-focus sealed tube'
_diffrn_radiation_type MoK\a
_diffrn_radiation_wavelength 0.71073
_diffrn_reflns_av_R_equivalents 0.0621
_diffrn_reflns_av_sigmaI/netI 0.0338
_diffrn_reflns_limit_h_max 16
_diffrn_reflns_limit_h_min -15
_diffrn_reflns_limit_k_max 24
_diffrn_reflns_limit_k_min -25
_diffrn_reflns_limit_l_max 9
_diffrn_reflns_limit_l_min -9
_diffrn_reflns_number 15237
_diffrn_reflns_theta_full 26.40
_diffrn_reflns_theta_max 26.40
_diffrn_reflns_theta_min 2.03
_diffrn_standards_decay_% 0
_diffrn_standards_interval_count 0
_diffrn_standards_interval_time 0
_diffrn_standards_number 0
_exptl_absorpt_coefficient_mu 8.696
_exptl_absorpt_correction_T_max 1
_exptl_absorpt_correction_T_min 0.449898
_exptl_absorpt_correction_type multi-scan
_exptl_crystal_colour COLORLESS
_exptl_crystal_density_diffrn 2.092
_exptl_crystal_density_method 'not measured'
_exptl_crystal_description PLATE
_exptl_crystal_F_000 1104
_exptl_crystal_size_max 0.27
_exptl_crystal_size_mid 0.07
_exptl_crystal_size_min 0.02
_refine_diff_density_max 0.924
_refine_diff_density_min -0.642
_refine_diff_density_rms 0.117
_refine_ls_extinction_method none
_refine_ls_goodness_of_fit_ref 1.062
_refine_ls_hydrogen_treatment constr
_refine_ls_matrix_type full
_refine_ls_number_parameters 124
_refine_ls_number_reflns 1960
_refine_ls_number_restraints 0
_refine_ls_restrained_S_all 1.062
_refine_ls_R_factor_all 0.0531
_refine_ls_R_factor_gt 0.0277
_refine_ls_shift/su_max 0.001
_refine_ls_shift/su_mean 0.000
_refine_ls_structure_factor_coef Fsqd
_refine_ls_weighting_details 'calc w=1/[\s^2^(Fo^2^)+(0.0337P)^2^+0.0000P] where P=(Fo^2^+2Fc^2^)/3'
_refine_ls_weighting_scheme calc
_refine_ls_wR_factor_gt 0.0585
_refine_ls_wR_factor_ref 0.0693
_reflns_number_gt 1441
_reflns_number_total 1960
_reflns_threshold_expression >2sigma(I)
_cod_data_source_file ic5018054_si_003.cif
_cod_data_source_block 3c
_cod_depositor_comments
;
The following automatic conversions were performed:

'_symmetry_cell_setting' value 'Orthorhombic' changed to
'orthorhombic' according to
/home/saulius/struct/COD-crude-data--automatic-downloads/rss-feeds/ACS/lib/dictionaries/cif_core.dic
dictionary named 'cif_core.dic' version 2.4.2 from 2011-04-26.

Automatic conversion script
Id: cif_fix_values 2930 2014-11-03 09:23:46Z andrius 
;
_cod_original_sg_symbol_H-M 'Pnma '
_cod_database_code 4341460

loop_
_symmetry_equiv_pos_as_xyz
'x, y, z'
'-x+1/2, -y, z+1/2'
'-x, y+1/2, -z'
'x+1/2, -y+1/2, -z+1/2'
'-x, -y, -z'
'x-1/2, y, -z-1/2'
'x, -y-1/2, z'
'-x-1/2, y-1/2, z-1/2'

loop_
_atom_site_label
_atom_site_type_symbol
_atom_site_fract_x
_atom_site_fract_y
_atom_site_fract_z
_atom_site_U_iso_or_equiv
_atom_site_adp_type
_atom_site_occupancy
_atom_site_symmetry_multiplicity
_atom_site_calc_flag
_atom_site_refinement_flags
Re1 Re 0.08202(2) 0.2500 1.04761(4) 0.05157(13) Uani 1 2 d S
Br1 Br 0.22482(7) 0.2500 1.30663(11) 0.0667(2) Uani 1 2 d S
N1 N 0.1792(3) 0.3233(2) 0.9012(6) 0.0520(11) Uani 1 1 d .
N2 N 0.2661(3) 0.3516(2) 0.9711(6) 0.0598(12) Uani 1 1 d .
H2 H 0.2912 0.3433 1.0785 0.072 Uiso 1 1 calc R
C12 C 0.1670(5) 0.3497(3) 0.7384(8) 0.0689(16) Uani 1 1 d .
H12 H 0.1125 0.3392 0.6590 0.083 Uiso 1 1 calc R
C13 C 0.2454(5) 0.3956(3) 0.6978(9) 0.0694(17) Uani 1 1 d .
C14 C 0.2683(7) 0.4380(4) 0.5478(10) 0.104(3) Uani 1 1 d .
H14 H 0.2266 0.4385 0.4430 0.125 Uiso 1 1 calc R
C15 C 0.3526(8) 0.4776(5) 0.5622(13) 0.123(4) Uani 1 1 d .
H15 H 0.3684 0.5064 0.4657 0.147 Uiso 1 1 calc R
C16 C 0.4160(6) 0.4770(4) 0.7136(16) 0.121(3) Uani 1 1 d .
H16 H 0.4736 0.5052 0.7160 0.145 Uiso 1 1 calc R
C17 C 0.3975(5) 0.4361(4) 0.8628(12) 0.092(2) Uani 1 1 d .
H17 H 0.4409 0.4357 0.9655 0.110 Uiso 1 1 calc R
C18 C 0.3083(4) 0.3946(3) 0.8496(9) 0.0626(15) Uani 1 1 d .
C1 C -0.0200(6) 0.2500 0.8566(15) 0.070(2) Uani 1 2 d S
C2 C 0.0047(4) 0.3162(3) 1.1763(9) 0.0664(16) Uani 1 1 d .
O1 O -0.0806(5) 0.2500 0.7467(12) 0.109(3) Uani 1 2 d S
O2 O -0.0416(4) 0.3562(2) 1.2544(8) 0.1018(17) Uani 1 1 d .

loop_
_atom_site_aniso_label
_atom_site_aniso_U_11
_atom_site_aniso_U_22
_atom_site_aniso_U_33
_atom_site_aniso_U_23
_atom_site_aniso_U_13
_atom_site_aniso_U_12
Re1 0.04248(17) 0.04980(19) 0.0624(2) 0.000 0.00468(15) 0.000
Br1 0.0773(6) 0.0732(5) 0.0495(5) 0.000 -0.0033(4) 0.000
N1 0.051(2) 0.051(3) 0.053(3) 0.003(2) 0.001(2) 0.000(2)
N2 0.052(3) 0.066(3) 0.061(3) 0.014(2) -0.001(2) -0.006(2)
C12 0.073(4) 0.079(4) 0.055(4) 0.006(3) -0.005(3) 0.010(3)
C13 0.075(4) 0.057(4) 0.076(5) 0.018(3) 0.022(4) 0.013(3)
C14 0.116(6) 0.110(6) 0.087(6) 0.043(5) 0.022(5) 0.016(5)
C15 0.127(8) 0.104(7) 0.138(9) 0.062(7) 0.060(7) 0.026(6)
C16 0.097(6) 0.087(6) 0.179(10) 0.047(7) 0.066(6) -0.007(5)
C17 0.068(4) 0.084(5) 0.124(6) 0.024(5) 0.018(4) -0.005(4)
C18 0.056(3) 0.057(4) 0.074(4) 0.019(3) 0.018(3) 0.004(3)
C1 0.051(5) 0.045(5) 0.115(8) 0.000 -0.011(5) 0.000
C2 0.052(3) 0.059(4) 0.088(5) 0.008(3) 0.015(3) -0.006(3)
O1 0.086(5) 0.099(5) 0.143(7) 0.000 -0.054(4) 0.000
O2 0.085(3) 0.070(3) 0.150(5) -0.022(3) 0.042(3) 0.007(3)

loop_
_atom_type_symbol
_atom_type_description
_atom_type_scat_dispersion_real
_atom_type_scat_dispersion_imag
_atom_type_scat_source
C C 0.0033 0.0016 'International Tables Vol C Tables 4.2.6.8 and 6.1.1.4'
H H 0.0000 0.0000 'International Tables Vol C Tables 4.2.6.8 and 6.1.1.4'
N N 0.0061 0.0033 'International Tables Vol C Tables 4.2.6.8 and 6.1.1.4'
Br Br -0.2901 2.4595 'International Tables Vol C Tables 4.2.6.8 and 6.1.1.4'
Re Re -1.0185 7.2310 'International Tables Vol C Tables 4.2.6.8 and 6.1.1.4'
O O 0.0106 0.0060 'International Tables Vol C Tables 4.2.6.8 and 6.1.1.4'

loop_
_geom_angle_atom_site_label_1
_geom_angle_atom_site_label_2
_geom_angle_atom_site_label_3
_geom_angle
_geom_angle_site_symmetry_1
_geom_angle_site_symmetry_3
C2 Re1 C2 88.4(3) 7_565 .
C2 Re1 C1 90.1(3) 7_565 .
C2 Re1 C1 90.1(3) . .
C2 Re1 N1 176.87(19) 7_565 .
C2 Re1 N1 93.9(2) . .
C1 Re1 N1 92.1(2) . .
C2 Re1 N1 93.88(19) 7_565 7_565
C2 Re1 N1 176.87(19) . 7_565
C1 Re1 N1 92.1(2) . 7_565
N1 Re1 N1 83.7(2) . 7_565
C2 Re1 Br1 90.58(19) 7_565 .
C2 Re1 Br1 90.58(19) . .
C1 Re1 Br1 179.1(3) . .
N1 Re1 Br1 87.27(11) . .
N1 Re1 Br1 87.27(11) 7_565 .
C12 N1 N2 105.6(5) . .
C12 N1 Re1 129.9(4) . .
N2 N1 Re1 124.5(3) . .
C18 N2 N1 110.7(5) . .
N1 C12 C13 111.9(6) . .
C18 C13 C12 104.2(5) . .
C18 C13 C14 120.6(7) . .
C12 C13 C14 135.2(7) . .
C15 C14 C13 117.5(8) . .
C14 C15 C16 122.4(8) . .
C15 C16 C17 122.4(8) . .
C16 C17 C18 115.7(8) . .
N2 C18 C13 107.6(5) . .
N2 C18 C17 130.9(6) . .
C13 C18 C17 121.5(6) . .
O1 C1 Re1 179.1(10) . .
O2 C2 Re1 179.7(7) . .

loop_
_geom_bond_atom_site_label_1
_geom_bond_atom_site_label_2
_geom_bond_distance
_geom_bond_site_symmetry_2
Re1 C2 1.899(6) 7_565
Re1 C2 1.900(6) .
Re1 C1 1.906(10) .
Re1 N1 2.198(4) .
Re1 N1 2.198(4) 7_565
Re1 Br1 2.6236(10) .
N1 C12 1.305(6) .
N1 N2 1.348(6) .
N2 C18 1.346(6) .
C12 C13 1.392(8) .
C13 C18 1.366(8) .
C13 C14 1.413(9) .
C14 C15 1.342(12) .
C15 C16 1.366(13) .
C16 C17 1.379(11) .
C17 C18 1.416(8) .
C1 O1 1.113(10) .
C2 O2 1.147(6) .
